data_1574586
loop_
_publ_author_name
'Xue, Minying'
'To, Wai-Pong'
'Cheng, Gang'
'Zhang, Yuzhen'
'Tang, Zhou'
'Du, Lili'
'Low, Kam-Hung'
'Wan, Qingyun'
'Che, Chi-Ming'

_publ_section_title
;
 3MMLCT excited states of luminescent binuclear PdII complexes: excited
 state inner-sphere electron-transfer reactions and application
;
_journal_issue 24
_journal_name_full 'Chemical Science'
_journal_page_first 10701
_journal_page_last 10713
_journal_paper_doi 10.1039/D4SC08612K
_journal_volume 16
_journal_year 2025
_chemical_formula_moiety 'C72 H54 N6 Pd2, 0.5(C2 H4 Cl2)'
_chemical_formula_sum 'C73 H56 Cl N6 Pd2'
_chemical_formula_weight 1265.48
_space_group_crystal_system triclinic
_space_group_IT_number 2
_space_group_name_Hall '-P 1'
_space_group_name_H-M_alt 'P -1'
_atom_sites_solution_hydrogens geom
_atom_sites_solution_primary dual
_atom_sites_solution_secondary 12
_audit_creation_method SHELXL-2018/3
_audit_update_record
;
2020-01-09 deposited with the CCDC.	2025-05-05 downloaded from the CCDC.
;
_cell_angle_alpha 87.387(3)
_cell_angle_beta 80.397(3)
_cell_angle_gamma 77.998(3)
_cell_formula_units_Z 2
_cell_length_a 13.1747(15)
_cell_length_b 15.0320(17)
_cell_length_c 15.0828(18)
_cell_measurement_reflns_used 24661
_cell_measurement_temperature 187(2)
_cell_measurement_theta_max 28.54
_cell_measurement_theta_min 2.27
_cell_volume 2880.6(6)
_computing_cell_refinement 'SAINT V8.38A (Bruker AXS Inc., 2017)'
_computing_data_collection 'APEX3 v2018.7-2 (Bruker-AXS, 2018)'
_computing_data_reduction 'SAINT V8.38A (Bruker AXS Inc., 2017)'
_computing_molecular_graphics 'shelXle (C.B. Huebschle, rev 924)'
_computing_publication_material 'XP, VERSION 5'
_computing_structure_refinement 'SHELXL-2018/3 (Sheldrick, 2018)'
_computing_structure_solution 'XT, VERSION 2014/5'
_diffrn_ambient_temperature 187(2)
_diffrn_detector_area_resol_mean 10.4167
_diffrn_measured_fraction_theta_full 0.987
_diffrn_measured_fraction_theta_max 0.980
_diffrn_measurement_device_type 'Bruker D8 VENTURE FIXED-CHI PHOTON 100 CMOS'
_diffrn_measurement_method '\f and \w scans'
_diffrn_radiation_type MoK\a
_diffrn_radiation_wavelength 0.71073
_diffrn_reflns_av_R_equivalents 0.0679
_diffrn_reflns_av_unetI/netI 0.0973
_diffrn_reflns_Laue_measured_fraction_full 0.987
_diffrn_reflns_Laue_measured_fraction_max 0.980
_diffrn_reflns_limit_h_max 16
_diffrn_reflns_limit_h_min -16
_diffrn_reflns_limit_k_max 18
_diffrn_reflns_limit_k_min -18
_diffrn_reflns_limit_l_max 18
_diffrn_reflns_limit_l_min -18
_diffrn_reflns_number 43428
_diffrn_reflns_point_group_measured_fraction_full 0.987
_diffrn_reflns_point_group_measured_fraction_max 0.980
_diffrn_reflns_theta_full 25.242
_diffrn_reflns_theta_max 26.373
_diffrn_reflns_theta_min 2.170
_diffrn_source 'I\mS HB micro-focus sealed tube'
_exptl_absorpt_coefficient_mu 0.721
_exptl_absorpt_correction_T_max 0.7457
_exptl_absorpt_correction_T_min 0.6461
_exptl_absorpt_correction_type multi-scan
_exptl_absorpt_process_details
;
 SADABS 2016/2: Krause, L., Herbst-Irmer, R., Sheldrick G.M. & Stalke D.,
 J. Appl. Cryst. 48 (2015) 3-10
;
_exptl_crystal_colour yellow
_exptl_crystal_density_diffrn 1.459
_exptl_crystal_description block
_exptl_crystal_F_000 1290
_exptl_crystal_size_max 0.184
_exptl_crystal_size_mid 0.113
_exptl_crystal_size_min 0.071
_refine_diff_density_max 2.085
_refine_diff_density_min -1.665
_refine_diff_density_rms 0.158
_refine_ls_extinction_method none
_refine_ls_goodness_of_fit_ref 1.083
_refine_ls_hydrogen_treatment constr
_refine_ls_matrix_type full
_refine_ls_number_parameters 711
_refine_ls_number_reflns 11552
_refine_ls_number_restraints 74
_refine_ls_restrained_S_all 1.080
_refine_ls_R_factor_all 0.1466
_refine_ls_R_factor_gt 0.0581
_refine_ls_shift/su_max 0.000
_refine_ls_shift/su_mean 0.000
_refine_ls_structure_factor_coef Fsqd
_refine_ls_weighting_details 'w=1/[\s^2^(Fo^2^)+(0.0203P)^2^+19.2158P] where P=(Fo^2^+2Fc^2^)/3'
_refine_ls_weighting_scheme calc
_refine_ls_wR_factor_gt 0.1077
_refine_ls_wR_factor_ref 0.1500
_reflns_Friedel_coverage 0.000
_reflns_number_gt 6565
_reflns_number_total 11552
_reflns_threshold_expression 'I > 2\s(I)'
_cod_data_source_file d4sc08612k2.cif
_cod_data_source_block mo_CHEM0818_sq
_cod_depositor_comments 'Adding full bibliography for 1574586--1574591.cif.'
_cod_database_code 1574586
_shelx_shelxl_version_number 2018/3
_shelx_space_group_comment
;
The symmetry employed for this shelxl refinement is uniquely defined
by the following loop, which should always be used as a source of
symmetry information in preference to the above space-group names.
They are only intended as comments.
;
_shelx_estimated_absorpt_t_min 0.879
_shelx_estimated_absorpt_t_max 0.951

loop_
_space_group_symop_operation_xyz
'x, y, z'
'-x, -y, -z'

loop_
_atom_site_label
_atom_site_type_symbol
_atom_site_fract_x
_atom_site_fract_y
_atom_site_fract_z
_atom_site_U_iso_or_equiv
_atom_site_adp_type
_atom_site_occupancy
_atom_site_site_symmetry_order
_atom_site_calc_flag
_atom_site_refinement_flags_posn
_atom_site_refinement_flags_adp
_atom_site_refinement_flags_occupancy
_atom_site_disorder_assembly
_atom_site_disorder_group
Pd1 Pd 0.20609(4) 0.69219(3) 0.20351(4) 0.02851(15) Uani 1 1 d . . . . .
Pd2 Pd 0.14069(4) 0.82134(4) 0.34535(4) 0.02915(15) Uani 1 1 d . . . . .
N1 N 0.1039(4) 0.7997(4) 0.1461(4) 0.0308(13) Uani 1 1 d . . . . .
N2 N 0.0151(4) 0.8667(4) 0.2811(4) 0.0304(13) Uani 1 1 d D . . . .
N3 N 0.0780(4) 0.6448(4) 0.2668(4) 0.0294(13) Uani 1 1 d D . . . .
N4 N 0.0692(4) 0.7137(4) 0.4035(4) 0.0294(13) Uani 1 1 d . . . . .
N5 N 0.3417(4) 0.7344(4) 0.1528(4) 0.0294(13) Uani 1 1 d . . . . .
N6 N 0.2775(4) 0.7791(4) 0.3936(4) 0.0308(13) Uani 1 1 d . . . . .
C1 C 0.0236(5) 0.8527(4) 0.1942(4) 0.0288(15) Uani 1 1 d . . . . .
H1 H -0.032087 0.883096 0.164362 0.035 Uiso 1 1 calc R U . . .
C2 C 0.1137(5) 0.8098(4) 0.0510(4) 0.0292(15) Uani 1 1 d . . . . .
C3 C 0.1415(6) 0.7335(5) -0.0026(5) 0.047(2) Uani 1 1 d . . . . .
H3 H 0.152890 0.674559 0.024190 0.056 Uiso 1 1 calc R U . . .
C4 C 0.1527(7) 0.7427(6) -0.0946(5) 0.060(3) Uani 1 1 d . . . . .
H4 H 0.172468 0.690108 -0.131102 0.072 Uiso 1 1 calc R U . . .
C5 C 0.1352(6) 0.8286(6) -0.1347(5) 0.051(2) Uani 1 1 d . . . . .
H5 H 0.140179 0.835044 -0.198127 0.061 Uiso 1 1 calc R U . . .
C6 C 0.1110(5) 0.9033(5) -0.0815(5) 0.0419(19) Uani 1 1 d . . . . .
H6 H 0.101853 0.962231 -0.108404 0.050 Uiso 1 1 calc R U . . .
C7 C 0.0996(5) 0.8947(5) 0.0098(5) 0.0345(17) Uani 1 1 d . . . . .
H7 H 0.081669 0.947707 0.045737 0.041 Uiso 1 1 calc R U . . .
C8B C -0.0812(8) 0.9132(14) 0.3296(12) 0.0310(18) Uani 0.63(4) 1 d DG . P A 1
C9B C -0.1782(10) 0.9043(14) 0.3105(12) 0.038(2) Uani 0.63(4) 1 d G . P A 1
H9B H -0.181646 0.868962 0.260879 0.046 Uiso 0.63(4) 1 calc R U P A 1
C10B C -0.2703(7) 0.9472(14) 0.3640(13) 0.036(3) Uani 0.63(4) 1 d G . P A 1
H10B H -0.336576 0.941082 0.350937 0.043 Uiso 0.63(4) 1 calc R U P A 1
C11B C -0.2653(11) 0.9989(12) 0.4366(12) 0.037(4) Uani 0.63(4) 1 d G . P A 1
H11B H -0.328208 1.028202 0.473196 0.045 Uiso 0.63(4) 1 calc R U P A 1
C12B C -0.1683(15) 1.0078(12) 0.4558(11) 0.041(3) Uani 0.63(4) 1 d G . P A 1
H12B H -0.164912 1.043202 0.505398 0.049 Uiso 0.63(4) 1 calc R U P A 1
C13B C -0.0763(11) 0.9650(15) 0.4023(13) 0.039(2) Uani 0.63(4) 1 d G . P A 1
H13B H -0.009981 0.971082 0.415341 0.047 Uiso 0.63(4) 1 calc R U P A 1
C8 C -0.0858(10) 0.908(2) 0.326(2) 0.0310(18) Uani 0.37(4) 1 d DG U P A 2
C9 C -0.1745(18) 0.889(2) 0.2984(19) 0.038(2) Uani 0.37(4) 1 d G U P A 2
H9 H -0.167061 0.850007 0.248791 0.046 Uiso 0.37(4) 1 calc R U P A 2
C10 C -0.2740(12) 0.927(2) 0.343(2) 0.036(3) Uani 0.37(4) 1 d G U P A 2
H10 H -0.334625 0.913717 0.324561 0.043 Uiso 0.37(4) 1 calc R U P A 2
C11 C -0.2849(11) 0.9837(19) 0.4159(19) 0.037(4) Uani 0.37(4) 1 d G U P A 2
H11 H -0.352889 1.009564 0.446668 0.045 Uiso 0.37(4) 1 calc R U P A 2
C12 C -0.1962(19) 1.003(2) 0.4434(18) 0.041(3) Uani 0.37(4) 1 d G U P A 2
H12 H -0.203588 1.041703 0.493005 0.049 Uiso 0.37(4) 1 calc R U P A 2
C13 C -0.0966(13) 0.965(3) 0.398(2) 0.039(2) Uani 0.37(4) 1 d G U P A 2
H13 H -0.036022 0.977993 0.417236 0.047 Uiso 0.37(4) 1 calc R U P A 2
C14 C 0.0414(5) 0.6572(5) 0.3524(5) 0.0318(16) Uani 1 1 d . . . . .
H14 H -0.008816 0.622914 0.379687 0.038 Uiso 1 1 calc R U . . .
C15 C 0.0215(11) 0.5982(11) 0.2178(11) 0.0339(18) Uani 0.52(3) 1 d DG U P B 1
C16 C 0.0734(10) 0.5343(12) 0.1530(12) 0.040(2) Uani 0.52(3) 1 d G U P B 1
H16 H 0.147886 0.523456 0.138127 0.047 Uiso 0.52(3) 1 calc R U P B 1
C17 C 0.0164(15) 0.4864(12) 0.1101(12) 0.042(3) Uani 0.52(3) 1 d G U P B 1
H17 H 0.051938 0.442736 0.065882 0.051 Uiso 0.52(3) 1 calc R U P B 1
C18 C -0.0925(15) 0.5023(13) 0.1320(12) 0.043(3) Uani 0.52(3) 1 d G U P B 1
H18 H -0.131445 0.469484 0.102631 0.051 Uiso 0.52(3) 1 calc R U P B 1
C19 C -0.1444(10) 0.5661(14) 0.1967(13) 0.041(3) Uani 0.52(3) 1 d G U P B 1
H19 H -0.218881 0.576952 0.211625 0.049 Uiso 0.52(3) 1 calc R U P B 1
C20 C -0.0874(11) 0.6140(12) 0.2396(11) 0.038(2) Uani 0.52(3) 1 d G U P B 1
H20 H -0.122934 0.657673 0.283871 0.045 Uiso 0.52(3) 1 calc R U P B 1
C15B C 0.0299(12) 0.5899(11) 0.2185(12) 0.0339(18) Uani 0.48(3) 1 d DG . P B 2
C16B C 0.0959(11) 0.5289(13) 0.1571(13) 0.040(2) Uani 0.48(3) 1 d G . P B 2
H16B H 0.169625 0.525958 0.147735 0.047 Uiso 0.48(3) 1 calc R U P B 2
C17B C 0.0540(16) 0.4723(13) 0.1094(13) 0.042(3) Uani 0.48(3) 1 d G . P B 2
H17B H 0.099130 0.430579 0.067362 0.051 Uiso 0.48(3) 1 calc R U P B 2
C18B C -0.0539(16) 0.4766(12) 0.1230(13) 0.043(3) Uani 0.48(3) 1 d G . P B 2
H18B H -0.082492 0.437847 0.090412 0.051 Uiso 0.48(3) 1 calc R U P B 2
C19B C -0.1199(12) 0.5375(14) 0.1845(14) 0.041(3) Uani 0.48(3) 1 d G . P B 2
H19B H -0.193620 0.540492 0.193835 0.049 Uiso 0.48(3) 1 calc R U P B 2
C20B C -0.0780(12) 0.5942(12) 0.2322(12) 0.038(2) Uani 0.48(3) 1 d G . P B 2
H20B H -0.123127 0.635871 0.274209 0.045 Uiso 0.48(3) 1 calc R U P B 2
C21 C 0.0370(5) 0.7057(5) 0.4972(5) 0.0333(16) Uani 1 1 d . . . . .
C22 C 0.0325(5) 0.6235(5) 0.5412(5) 0.0359(17) Uani 1 1 d . . . . .
H22 H 0.053854 0.568514 0.508314 0.043 Uiso 1 1 calc R U . . .
C23 C -0.0030(6) 0.6207(6) 0.6327(5) 0.046(2) Uani 1 1 d . . . . .
H23 H -0.007419 0.563841 0.661507 0.055 Uiso 1 1 calc R U . . .
C24 C -0.0318(6) 0.6986(6) 0.6826(5) 0.053(2) Uani 1 1 d . . . . .
H24 H -0.056915 0.696206 0.745346 0.064 Uiso 1 1 calc R U . . .
C25 C -0.0236(6) 0.7800(6) 0.6400(5) 0.054(2) Uani 1 1 d . . . . .
H25 H -0.041366 0.834253 0.673997 0.065 Uiso 1 1 calc R U . . .
C26 C 0.0097(6) 0.7842(5) 0.5492(5) 0.0449(19) Uani 1 1 d . . . . .
H26 H 0.014431 0.841448 0.521227 0.054 Uiso 1 1 calc R U . . .
C27 C 0.3485(5) 0.8135(5) 0.1096(5) 0.0362(17) Uani 1 1 d . . . . .
H27 H 0.285677 0.852410 0.097293 0.043 Uiso 1 1 calc R U . . .
C28 C 0.4414(5) 0.8404(5) 0.0826(5) 0.0352(17) Uani 1 1 d . . . . .
H28 H 0.442509 0.896197 0.050533 0.042 Uiso 1 1 calc R U . . .
C29 C 0.5341(5) 0.7870(5) 0.1015(4) 0.0320(16) Uani 1 1 d . . . . .
C30 C 0.5257(5) 0.7076(4) 0.1500(4) 0.0283(15) Uani 1 1 d . . . . .
H30 H 0.586992 0.670550 0.167479 0.034 Uiso 1 1 calc R U . . .
C31 C 0.4305(5) 0.6810(4) 0.1735(4) 0.0252(14) Uani 1 1 d . . . . .
C32 C 0.4125(5) 0.5983(4) 0.2232(4) 0.0266(15) Uani 1 1 d . . . . .
C33 C 0.4945(5) 0.5306(4) 0.2442(4) 0.0312(16) Uani 1 1 d . . . . .
H33 H 0.565022 0.537743 0.226327 0.037 Uiso 1 1 calc R U . . .
C34 C 0.4748(5) 0.4526(5) 0.2910(4) 0.0305(15) Uani 1 1 d . . . . .
C35 C 0.3703(5) 0.4453(5) 0.3154(5) 0.0371(17) Uani 1 1 d . . . . .
H35 H 0.354375 0.392845 0.347747 0.045 Uiso 1 1 calc R U . . .
C36 C 0.2894(5) 0.5124(5) 0.2939(5) 0.0352(17) Uani 1 1 d . . . . .
H36 H 0.218961 0.505169 0.311947 0.042 Uiso 1 1 calc R U . . .
C37 C 0.3081(5) 0.5902(4) 0.2465(4) 0.0279(15) Uani 1 1 d . . . . .
C38 C 0.6367(5) 0.8123(5) 0.0724(5) 0.0355(17) Uani 1 1 d . . . . .
C39 C 0.7298(6) 0.7464(6) 0.0625(6) 0.055(2) Uani 1 1 d . . . . .
H39 H 0.727263 0.684284 0.074594 0.066 Uiso 1 1 calc R U . . .
C40 C 0.8260(6) 0.7713(6) 0.0350(7) 0.067(3) Uani 1 1 d . . . . .
H40 H 0.889051 0.726402 0.030119 0.080 Uiso 1 1 calc R U . . .
C41 C 0.8305(6) 0.8602(6) 0.0149(6) 0.053(2) Uani 1 1 d . . . . .
H41 H 0.896399 0.876766 -0.005157 0.064 Uiso 1 1 calc R U . . .
C42 C 0.7409(6) 0.9246(6) 0.0237(6) 0.056(2) Uani 1 1 d . . . . .
H42 H 0.744125 0.986406 0.010600 0.068 Uiso 1 1 calc R U . . .
C43 C 0.6446(6) 0.9008(5) 0.0517(5) 0.045(2) Uani 1 1 d . . . . .
H43 H 0.582448 0.946768 0.056761 0.055 Uiso 1 1 calc R U . . .
C44 C 0.5624(5) 0.3783(5) 0.3118(4) 0.0318(16) Uani 1 1 d . . . . .
C45 C 0.5450(6) 0.2907(5) 0.3334(5) 0.0417(18) Uani 1 1 d . . . . .
H45 H 0.476945 0.278299 0.334970 0.050 Uiso 1 1 calc R U . . .
C46 C 0.6265(7) 0.2220(5) 0.3526(5) 0.049(2) Uani 1 1 d . . . . .
H46 H 0.613550 0.162666 0.366801 0.059 Uiso 1 1 calc R U . . .
C47 C 0.7246(6) 0.2378(5) 0.3516(5) 0.046(2) Uani 1 1 d . . . . .
H47 H 0.779489 0.190141 0.365586 0.055 Uiso 1 1 calc R U . . .
C48 C 0.7438(6) 0.3232(5) 0.3302(5) 0.045(2) Uani 1 1 d . . . . .
H48 H 0.812139 0.334839 0.329319 0.054 Uiso 1 1 calc R U . . .
C49 C 0.6630(5) 0.3924(5) 0.3098(5) 0.0365(17) Uani 1 1 d . . . . .
H49 H 0.677334 0.451013 0.293973 0.044 Uiso 1 1 calc R U . . .
C50 C 0.3048(5) 0.6984(5) 0.4337(4) 0.0310(16) Uani 1 1 d . . . . .
H50 H 0.253008 0.662631 0.450681 0.037 Uiso 1 1 calc R U . . .
C51 C 0.4037(5) 0.6655(5) 0.4511(5) 0.0331(16) Uani 1 1 d . . . . .
H51 H 0.420237 0.607495 0.478893 0.040 Uiso 1 1 calc R U . . .
C52 C 0.4801(5) 0.7165(5) 0.4283(4) 0.0335(16) Uani 1 1 d . . . . .
C53 C 0.4513(5) 0.8002(5) 0.3865(4) 0.0330(16) Uani 1 1 d . . . . .
H53 H 0.501709 0.837407 0.370111 0.040 Uiso 1 1 calc R U . . .
C54 C 0.3506(5) 0.8297(5) 0.3686(5) 0.0325(16) Uani 1 1 d . . . . .
C55 C 0.3138(5) 0.9130(5) 0.3186(5) 0.0311(16) Uani 1 1 d . . . . .
C56 C 0.3734(5) 0.9776(5) 0.2892(5) 0.0358(17) Uani 1 1 d . . . . .
H56 H 0.441097 0.971186 0.305696 0.043 Uiso 1 1 calc R U . . .
C57 C 0.3369(6) 1.0513(5) 0.2364(5) 0.0362(17) Uani 1 1 d . . . . .
C58 C 0.2357(6) 1.0589(5) 0.2158(5) 0.0378(17) Uani 1 1 d . . . . .
H58 H 0.208355 1.108576 0.179562 0.045 Uiso 1 1 calc R U . . .
C59 C 0.1752(6) 0.9967(5) 0.2463(5) 0.0374(17) Uani 1 1 d . . . . .
H59 H 0.106347 1.004905 0.231903 0.045 Uiso 1 1 calc R U . . .
C60 C 0.2120(5) 0.9219(4) 0.2978(4) 0.0306(16) Uani 1 1 d . . . . .
C61 C 0.5876(5) 0.6827(5) 0.4447(5) 0.0357(17) Uani 1 1 d . . . . .
C62 C 0.6476(6) 0.7388(6) 0.4713(5) 0.048(2) Uani 1 1 d . . . . .
H62 H 0.619910 0.802297 0.476767 0.057 Uiso 1 1 calc R U . . .
C63 C 0.7471(6) 0.7039(7) 0.4902(6) 0.057(2) Uani 1 1 d . . . . .
H63 H 0.787549 0.743291 0.508173 0.069 Uiso 1 1 calc R U . . .
C64 C 0.7877(6) 0.6131(7) 0.4830(5) 0.054(2) Uani 1 1 d . . . . .
H64 H 0.855837 0.589407 0.497139 0.065 Uiso 1 1 calc R U . . .
C65 C 0.7314(6) 0.5557(6) 0.4558(5) 0.047(2) Uani 1 1 d . . . . .
H65 H 0.760822 0.492679 0.448998 0.056 Uiso 1 1 calc R U . . .
C66 C 0.6319(5) 0.5901(5) 0.4383(5) 0.0412(18) Uani 1 1 d . . . . .
H66 H 0.591987 0.549770 0.421307 0.049 Uiso 1 1 calc R U . . .
C67 C 0.4031(6) 1.1184(5) 0.2018(5) 0.0410(18) Uani 1 1 d . . . . .
C68 C 0.3575(7) 1.2069(5) 0.1810(5) 0.048(2) Uani 1 1 d . . . . .
H68 H 0.283066 1.225680 0.191633 0.057 Uiso 1 1 calc R U . . .
C69 C 0.4190(7) 1.2685(6) 0.1449(6) 0.055(2) Uani 1 1 d . . . . .
H69 H 0.386816 1.329049 0.131019 0.066 Uiso 1 1 calc R U . . .
C70 C 0.5260(8) 1.2416(6) 0.1294(6) 0.057(2) Uani 1 1 d . . . . .
H70 H 0.568253 1.283486 0.104378 0.069 Uiso 1 1 calc R U . . .
C71 C 0.5725(7) 1.1548(6) 0.1496(5) 0.055(2) Uani 1 1 d . . . . .
H71 H 0.646958 1.136594 0.138869 0.066 Uiso 1 1 calc R U . . .
C72 C 0.5113(6) 1.0933(5) 0.1857(5) 0.047(2) Uani 1 1 d . . . . .
H72 H 0.544362 1.033027 0.199503 0.057 Uiso 1 1 calc R U . . .

loop_
_atom_site_aniso_label
_atom_site_aniso_U_11
_atom_site_aniso_U_22
_atom_site_aniso_U_33
_atom_site_aniso_U_23
_atom_site_aniso_U_13
_atom_site_aniso_U_12
Pd1 0.0227(3) 0.0273(3) 0.0331(3) 0.0016(2) 0.0015(2) -0.0050(2)
Pd2 0.0238(3) 0.0288(3) 0.0337(3) 0.0008(2) -0.0022(2) -0.0049(2)
N1 0.028(3) 0.029(3) 0.035(3) -0.004(3) 0.002(2) -0.009(2)
N2 0.027(3) 0.025(3) 0.036(4) -0.001(2) 0.000(2) -0.002(2)
N3 0.027(3) 0.029(3) 0.034(3) 0.000(2) -0.002(2) -0.011(2)
N4 0.021(3) 0.034(3) 0.032(3) 0.002(3) -0.001(2) -0.007(2)
N5 0.025(3) 0.032(3) 0.032(3) -0.004(3) -0.001(2) -0.009(2)
N6 0.026(3) 0.034(3) 0.032(3) 0.001(3) -0.003(2) -0.008(2)
C1 0.021(3) 0.028(4) 0.034(4) 0.006(3) -0.005(3) 0.000(3)
C2 0.018(3) 0.029(4) 0.037(4) 0.003(3) 0.001(3) -0.003(3)
C3 0.064(5) 0.032(5) 0.042(5) 0.006(4) -0.004(4) -0.010(4)
C4 0.092(7) 0.048(6) 0.035(5) -0.014(4) 0.011(4) -0.017(5)
C5 0.059(5) 0.056(6) 0.033(5) 0.005(4) 0.001(4) -0.010(4)
C6 0.036(4) 0.042(5) 0.041(5) 0.009(4) 0.005(3) -0.005(3)
C7 0.027(4) 0.035(4) 0.041(5) 0.006(3) -0.001(3) -0.008(3)
C8B 0.025(3) 0.025(4) 0.035(4) 0.006(3) 0.003(3) 0.003(3)
C9B 0.034(4) 0.033(6) 0.042(5) -0.002(4) 0.006(3) -0.004(4)
C10B 0.030(4) 0.036(7) 0.042(7) -0.011(5) -0.001(4) -0.007(4)
C11B 0.029(5) 0.039(6) 0.042(7) -0.007(5) -0.004(5) -0.002(5)
C12B 0.033(6) 0.045(5) 0.040(5) -0.007(4) -0.007(5) 0.007(6)
C13B 0.031(4) 0.038(4) 0.043(4) -0.008(3) -0.002(4) 0.004(5)
C8 0.025(3) 0.025(4) 0.035(4) 0.006(3) 0.003(3) 0.003(3)
C9 0.034(4) 0.033(6) 0.042(5) -0.002(4) 0.006(3) -0.004(4)
C10 0.030(4) 0.036(7) 0.042(7) -0.011(5) -0.001(4) -0.007(4)
C11 0.029(5) 0.039(6) 0.042(7) -0.007(5) -0.004(5) -0.002(5)
C12 0.033(6) 0.045(5) 0.040(5) -0.007(4) -0.007(5) 0.007(6)
C13 0.031(4) 0.038(4) 0.043(4) -0.008(3) -0.002(4) 0.004(5)
C14 0.025(4) 0.032(4) 0.037(4) 0.012(3) -0.003(3) -0.009(3)
C15 0.041(4) 0.025(4) 0.036(4) 0.011(3) -0.005(3) -0.009(3)
C16 0.047(5) 0.034(4) 0.041(4) 0.003(3) -0.009(4) -0.012(5)
C17 0.048(8) 0.042(6) 0.043(4) -0.004(4) -0.020(6) -0.010(6)
C18 0.041(8) 0.044(7) 0.048(5) -0.002(5) -0.017(7) -0.013(6)
C19 0.043(6) 0.042(8) 0.044(6) 0.004(5) -0.016(5) -0.016(5)
C20 0.041(4) 0.033(6) 0.041(4) 0.004(4) -0.007(4) -0.013(4)
C15B 0.041(4) 0.025(4) 0.036(4) 0.011(3) -0.005(3) -0.009(3)
C16B 0.047(5) 0.034(4) 0.041(4) 0.003(3) -0.009(4) -0.012(5)
C17B 0.048(8) 0.042(6) 0.043(4) -0.004(4) -0.020(6) -0.010(6)
C18B 0.041(8) 0.044(7) 0.048(5) -0.002(5) -0.017(7) -0.013(6)
C19B 0.043(6) 0.042(8) 0.044(6) 0.004(5) -0.016(5) -0.016(5)
C20B 0.041(4) 0.033(6) 0.041(4) 0.004(4) -0.007(4) -0.013(4)
C21 0.022(3) 0.043(5) 0.034(4) 0.003(3) -0.001(3) -0.008(3)
C22 0.030(4) 0.041(5) 0.038(4) 0.004(3) -0.006(3) -0.010(3)
C23 0.038(4) 0.055(5) 0.048(5) 0.019(4) -0.007(4) -0.017(4)
C24 0.048(5) 0.073(7) 0.034(5) 0.005(5) -0.002(4) -0.007(4)
C25 0.056(5) 0.057(6) 0.039(5) -0.008(4) 0.001(4) 0.010(4)
C26 0.050(5) 0.041(5) 0.038(5) -0.001(4) -0.003(4) 0.000(4)
C27 0.029(4) 0.031(4) 0.045(5) 0.005(3) -0.002(3) -0.005(3)
C28 0.033(4) 0.034(4) 0.039(4) 0.007(3) -0.002(3) -0.012(3)
C29 0.027(4) 0.037(4) 0.030(4) 0.002(3) 0.005(3) -0.012(3)
C30 0.023(3) 0.030(4) 0.032(4) -0.006(3) -0.007(3) -0.003(3)
C31 0.017(3) 0.033(4) 0.028(4) -0.004(3) -0.004(3) -0.010(3)
C32 0.027(3) 0.030(4) 0.020(3) -0.005(3) 0.001(3) -0.002(3)
C33 0.026(4) 0.035(4) 0.032(4) 0.003(3) 0.000(3) -0.008(3)
C34 0.033(4) 0.036(4) 0.023(4) -0.003(3) -0.005(3) -0.006(3)
C35 0.042(4) 0.030(4) 0.038(4) 0.006(3) -0.001(3) -0.009(3)
C36 0.026(4) 0.032(4) 0.043(4) 0.003(3) 0.006(3) -0.006(3)
C37 0.023(3) 0.034(4) 0.027(4) -0.004(3) 0.001(3) -0.010(3)
C38 0.034(4) 0.035(4) 0.038(4) 0.004(3) 0.001(3) -0.014(3)
C39 0.032(4) 0.045(5) 0.088(7) 0.009(5) -0.004(4) -0.018(4)
C40 0.029(4) 0.067(7) 0.101(8) 0.009(5) 0.001(5) -0.014(4)
C41 0.031(4) 0.073(6) 0.064(6) 0.014(5) -0.006(4) -0.035(4)
C42 0.040(5) 0.059(6) 0.077(6) 0.020(5) -0.008(4) -0.031(4)
C43 0.039(4) 0.040(5) 0.060(5) 0.008(4) -0.008(4) -0.015(4)
C44 0.032(4) 0.034(4) 0.026(4) 0.004(3) -0.004(3) -0.001(3)
C45 0.049(5) 0.037(5) 0.036(4) 0.003(3) -0.011(3) 0.000(4)
C46 0.065(6) 0.038(5) 0.042(5) 0.002(4) -0.012(4) -0.001(4)
C47 0.050(5) 0.040(5) 0.039(5) -0.001(4) -0.006(4) 0.014(4)
C48 0.033(4) 0.053(5) 0.043(5) 0.001(4) -0.006(3) 0.006(4)
C49 0.030(4) 0.036(4) 0.040(4) 0.003(3) -0.005(3) -0.001(3)
C50 0.031(4) 0.030(4) 0.034(4) -0.001(3) -0.003(3) -0.012(3)
C51 0.024(4) 0.038(4) 0.038(4) 0.002(3) -0.004(3) -0.009(3)
C52 0.027(4) 0.041(4) 0.030(4) 0.001(3) -0.002(3) -0.003(3)
C53 0.026(4) 0.037(4) 0.035(4) 0.005(3) -0.002(3) -0.011(3)
C54 0.028(4) 0.034(4) 0.035(4) -0.002(3) 0.001(3) -0.009(3)
C55 0.025(4) 0.031(4) 0.037(4) 0.004(3) -0.004(3) -0.008(3)
C56 0.033(4) 0.031(4) 0.045(5) 0.005(3) -0.005(3) -0.014(3)
C57 0.046(4) 0.026(4) 0.035(4) 0.001(3) -0.005(3) -0.007(3)
C58 0.040(4) 0.026(4) 0.046(5) 0.004(3) -0.012(3) -0.001(3)
C59 0.037(4) 0.034(4) 0.043(5) 0.008(3) -0.010(3) -0.009(3)
C60 0.033(4) 0.027(4) 0.030(4) 0.000(3) 0.002(3) -0.007(3)
C61 0.021(3) 0.048(5) 0.038(4) 0.006(3) -0.003(3) -0.011(3)
C62 0.038(5) 0.049(5) 0.060(6) 0.014(4) -0.015(4) -0.016(4)
C63 0.038(5) 0.072(7) 0.069(6) 0.010(5) -0.015(4) -0.023(5)
C64 0.028(4) 0.082(7) 0.050(5) 0.022(5) -0.006(4) -0.012(4)
C65 0.029(4) 0.057(5) 0.050(5) 0.009(4) -0.003(3) -0.005(4)
C66 0.029(4) 0.043(5) 0.049(5) 0.002(4) -0.001(3) -0.008(3)
C67 0.049(5) 0.040(5) 0.037(4) 0.003(3) -0.006(3) -0.017(4)
C68 0.055(5) 0.038(5) 0.056(5) 0.010(4) -0.019(4) -0.018(4)
C69 0.072(6) 0.046(5) 0.056(6) 0.006(4) -0.013(5) -0.029(5)
C70 0.080(7) 0.053(6) 0.049(5) 0.009(4) -0.006(5) -0.040(5)
C71 0.059(5) 0.060(6) 0.048(5) 0.003(4) 0.002(4) -0.028(5)
C72 0.052(5) 0.042(5) 0.048(5) 0.005(4) -0.004(4) -0.016(4)

loop_
_atom_type_symbol
_atom_type_description
_atom_type_scat_dispersion_real
_atom_type_scat_dispersion_imag
_atom_type_scat_source
C C 0.0033 0.0016 'International Tables Vol C Tables 4.2.6.8 and 6.1.1.4'
H H 0.0000 0.0000 'International Tables Vol C Tables 4.2.6.8 and 6.1.1.4'
Cl Cl 0.1484 0.1585 'International Tables Vol C Tables 4.2.6.8 and 6.1.1.4'
N N 0.0061 0.0033 'International Tables Vol C Tables 4.2.6.8 and 6.1.1.4'
Pd Pd -0.9988 1.0072 'International Tables Vol C Tables 4.2.6.8 and 6.1.1.4'

loop_
_geom_angle_atom_site_label_1
_geom_angle_atom_site_label_2
_geom_angle_atom_site_label_3
_geom_angle
_geom_angle_site_symmetry_1
_geom_angle_site_symmetry_3
_geom_angle_publ_flag
C37 Pd1 N5 80.9(2) . . ?
C37 Pd1 N3 93.9(2) . . ?
N5 Pd1 N3 173.5(2) . . ?
C37 Pd1 N1 175.1(2) . . ?
N5 Pd1 N1 96.1(2) . . ?
N3 Pd1 N1 89.3(2) . . ?
C37 Pd1 Pd2 106.80(18) . . ?
N5 Pd1 Pd2 95.88(15) . . ?
N3 Pd1 Pd2 81.76(15) . . ?
N1 Pd1 Pd2 77.29(15) . . ?
C60 Pd2 N6 81.1(2) . . ?
C60 Pd2 N2 93.6(2) . . ?
N6 Pd2 N2 172.4(2) . . ?
C60 Pd2 N4 176.4(3) . . ?
N6 Pd2 N4 95.9(2) . . ?
N2 Pd2 N4 89.5(2) . . ?
C60 Pd2 Pd1 102.43(19) . . ?
N6 Pd2 Pd1 91.52(15) . . ?
N2 Pd2 Pd1 84.23(15) . . ?
N4 Pd2 Pd1 79.67(15) . . ?
C1 N1 C2 117.0(6) . . ?
C1 N1 Pd1 122.8(5) . . ?
C2 N1 Pd1 119.8(4) . . ?
C1 N2 C8 116.5(14) . . ?
C1 N2 C8B 120.1(9) . . ?
C1 N2 Pd2 119.9(4) . . ?
C8 N2 Pd2 123.4(14) . . ?
C8B N2 Pd2 120.0(9) . . ?
C14 N3 C15 116.5(9) . . ?
C14 N3 C15B 117.5(9) . . ?
C14 N3 Pd1 122.8(4) . . ?
C15 N3 Pd1 120.7(8) . . ?
C15B N3 Pd1 119.6(8) . . ?
C14 N4 C21 116.5(5) . . ?
C14 N4 Pd2 120.7(4) . . ?
C21 N4 Pd2 122.4(4) . . ?
C27 N5 C31 118.4(5) . . ?
C27 N5 Pd1 125.8(4) . . ?
C31 N5 Pd1 115.4(4) . . ?
C50 N6 C54 119.0(6) . . ?
C50 N6 Pd2 124.3(4) . . ?
C54 N6 Pd2 115.6(5) . . ?
N1 C1 N2 124.6(6) . . ?
N1 C1 H1 117.7 . . ?
N2 C1 H1 117.7 . . ?
C3 C2 C7 118.5(7) . . ?
C3 C2 N1 119.9(6) . . ?
C7 C2 N1 121.6(6) . . ?
C4 C3 C2 120.2(7) . . ?
C4 C3 H3 119.9 . . ?
C2 C3 H3 119.9 . . ?
C3 C4 C5 120.5(8) . . ?
C3 C4 H4 119.8 . . ?
C5 C4 H4 119.8 . . ?
C6 C5 C4 118.9(7) . . ?
C6 C5 H5 120.5 . . ?
C4 C5 H5 120.5 . . ?
C5 C6 C7 120.9(7) . . ?
C5 C6 H6 119.6 . . ?
C7 C6 H6 119.6 . . ?
C6 C7 C2 121.0(7) . . ?
C6 C7 H7 119.5 . . ?
C2 C7 H7 119.5 . . ?
C9B C8B C13B 120.0 . . ?
C9B C8B N2 122.5(10) . . ?
C13B C8B N2 117.4(10) . . ?
C10B C9B C8B 120.0 . . ?
C10B C9B H9B 120.0 . . ?
C8B C9B H9B 120.0 . . ?
C9B C10B C11B 120.0 . . ?
C9B C10B H10B 120.0 . . ?
C11B C10B H10B 120.0 . . ?
C12B C11B C10B 120.0 . . ?
C12B C11B H11B 120.0 . . ?
C10B C11B H11B 120.0 . . ?
C13B C12B C11B 120.0 . . ?
C13B C12B H12B 120.0 . . ?
C11B C12B H12B 120.0 . . ?
C12B C13B C8B 120.0 . . ?
C12B C13B H13B 120.0 . . ?
C8B C13B H13B 120.0 . . ?
C9 C8 C13 120.0 . . ?
C9 C8 N2 119.3(19) . . ?
C13 C8 N2 120.7(19) . . ?
C8 C9 C10 120.0 . . ?
C8 C9 H9 120.0 . . ?
C10 C9 H9 120.0 . . ?
C9 C10 C11 120.0 . . ?
C9 C10 H10 120.0 . . ?
C11 C10 H10 120.0 . . ?
C12 C11 C10 120.0 . . ?
C12 C11 H11 120.0 . . ?
C10 C11 H11 120.0 . . ?
C11 C12 C13 120.0 . . ?
C11 C12 H12 120.0 . . ?
C13 C12 H12 120.0 . . ?
C12 C13 C8 120.0 . . ?
C12 C13 H13 120.0 . . ?
C8 C13 H13 120.0 . . ?
N3 C14 N4 124.6(6) . . ?
N3 C14 H14 117.7 . . ?
N4 C14 H14 117.7 . . ?
C16 C15 C20 120.0 . . ?
C16 C15 N3 121.4(10) . . ?
C20 C15 N3 118.5(10) . . ?
C17 C16 C15 120.0 . . ?
C17 C16 H16 120.0 . . ?
C15 C16 H16 120.0 . . ?
C16 C17 C18 120.0 . . ?
C16 C17 H17 120.0 . . ?
C18 C17 H17 120.0 . . ?
C19 C18 C17 120.0 . . ?
C19 C18 H18 120.0 . . ?
C17 C18 H18 120.0 . . ?
C18 C19 C20 120.0 . . ?
C18 C19 H19 120.0 . . ?
C20 C19 H19 120.0 . . ?
C19 C20 C15 120.0 . . ?
C19 C20 H20 120.0 . . ?
C15 C20 H20 120.0 . . ?
C16B C15B C20B 120.0 . . ?
C16B C15B N3 117.3(11) . . ?
C20B C15B N3 122.7(11) . . ?
C17B C16B C15B 120.0 . . ?
C17B C16B H16B 120.0 . . ?
C15B C16B H16B 120.0 . . ?
C16B C17B C18B 120.0 . . ?
C16B C17B H17B 120.0 . . ?
C18B C17B H17B 120.0 . . ?
C19B C18B C17B 120.0 . . ?
C19B C18B H18B 120.0 . . ?
C17B C18B H18B 120.0 . . ?
C20B C19B C18B 120.0 . . ?
C20B C19B H19B 120.0 . . ?
C18B C19B H19B 120.0 . . ?
C19B C20B C15B 120.0 . . ?
C19B C20B H20B 120.0 . . ?
C15B C20B H20B 120.0 . . ?
C22 C21 C26 117.5(7) . . ?
C22 C21 N4 123.5(6) . . ?
C26 C21 N4 119.0(6) . . ?
C23 C22 C21 120.5(7) . . ?
C23 C22 H22 119.7 . . ?
C21 C22 H22 119.7 . . ?
C24 C23 C22 121.3(7) . . ?
C24 C23 H23 119.4 . . ?
C22 C23 H23 119.4 . . ?
C23 C24 C25 118.5(8) . . ?
C23 C24 H24 120.8 . . ?
C25 C24 H24 120.8 . . ?
C26 C25 C24 121.1(8) . . ?
C26 C25 H25 119.5 . . ?
C24 C25 H25 119.5 . . ?
C25 C26 C21 121.0(8) . . ?
C25 C26 H26 119.5 . . ?
C21 C26 H26 119.5 . . ?
N5 C27 C28 123.0(6) . . ?
N5 C27 H27 118.5 . . ?
C28 C27 H27 118.5 . . ?
C27 C28 C29 120.2(6) . . ?
C27 C28 H28 119.9 . . ?
C29 C28 H28 119.9 . . ?
C28 C29 C30 116.4(6) . . ?
C28 C29 C38 122.3(6) . . ?
C30 C29 C38 121.4(6) . . ?
C31 C30 C29 121.7(6) . . ?
C31 C30 H30 119.2 . . ?
C29 C30 H30 119.2 . . ?
N5 C31 C30 120.2(6) . . ?
N5 C31 C32 113.3(5) . . ?
C30 C31 C32 126.4(6) . . ?
C33 C32 C37 121.6(6) . . ?
C33 C32 C31 122.4(6) . . ?
C37 C32 C31 116.0(6) . . ?
C32 C33 C34 120.9(6) . . ?
C32 C33 H33 119.5 . . ?
C34 C33 H33 119.5 . . ?
C33 C34 C35 117.3(6) . . ?
C33 C34 C44 121.4(6) . . ?
C35 C34 C44 121.3(6) . . ?
C36 C35 C34 121.5(6) . . ?
C36 C35 H35 119.3 . . ?
C34 C35 H35 119.3 . . ?
C35 C36 C37 121.7(6) . . ?
C35 C36 H36 119.1 . . ?
C37 C36 H36 119.1 . . ?
C36 C37 C32 116.9(6) . . ?
C36 C37 Pd1 128.9(5) . . ?
C32 C37 Pd1 114.2(5) . . ?
C43 C38 C39 117.4(7) . . ?
C43 C38 C29 121.5(7) . . ?
C39 C38 C29 121.0(6) . . ?
C40 C39 C38 120.4(8) . . ?
C40 C39 H39 119.8 . . ?
C38 C39 H39 119.8 . . ?
C41 C40 C39 120.4(8) . . ?
C41 C40 H40 119.8 . . ?
C39 C40 H40 119.8 . . ?
C42 C41 C40 119.8(7) . . ?
C42 C41 H41 120.1 . . ?
C40 C41 H41 120.1 . . ?
C41 C42 C43 120.4(8) . . ?
C41 C42 H42 119.8 . . ?
C43 C42 H42 119.8 . . ?
C38 C43 C42 121.6(8) . . ?
C38 C43 H43 119.2 . . ?
C42 C43 H43 119.2 . . ?
C49 C44 C45 117.4(6) . . ?
C49 C44 C34 122.0(6) . . ?
C45 C44 C34 120.5(6) . . ?
C46 C45 C44 120.4(7) . . ?
C46 C45 H45 119.8 . . ?
C44 C45 H45 119.8 . . ?
C47 C46 C45 121.2(8) . . ?
C47 C46 H46 119.4 . . ?
C45 C46 H46 119.4 . . ?
C46 C47 C48 119.6(7) . . ?
C46 C47 H47 120.2 . . ?
C48 C47 H47 120.2 . . ?
C47 C48 C49 119.8(7) . . ?
C47 C48 H48 120.1 . . ?
C49 C48 H48 120.1 . . ?
C44 C49 C48 121.7(7) . . ?
C44 C49 H49 119.2 . . ?
C48 C49 H49 119.2 . . ?
N6 C50 C51 122.7(6) . . ?
N6 C50 H50 118.7 . . ?
C51 C50 H50 118.7 . . ?
C50 C51 C52 119.9(7) . . ?
C50 C51 H51 120.1 . . ?
C52 C51 H51 120.1 . . ?
C51 C52 C53 117.2(6) . . ?
C51 C52 C61 121.4(6) . . ?
C53 C52 C61 121.3(6) . . ?
C54 C53 C52 120.7(6) . . ?
C54 C53 H53 119.6 . . ?
C52 C53 H53 119.6 . . ?
N6 C54 C53 120.4(6) . . ?
N6 C54 C55 114.1(6) . . ?
C53 C54 C55 125.4(6) . . ?
C56 C55 C60 120.6(6) . . ?
C56 C55 C54 124.6(6) . . ?
C60 C55 C54 114.7(6) . . ?
C55 C56 C57 121.8(7) . . ?
C55 C56 H56 119.1 . . ?
C57 C56 H56 119.1 . . ?
C56 C57 C58 116.9(6) . . ?
C56 C57 C67 121.5(7) . . ?
C58 C57 C67 121.6(6) . . ?
C59 C58 C57 121.8(7) . . ?
C59 C58 H58 119.1 . . ?
C57 C58 H58 119.1 . . ?
C58 C59 C60 121.6(7) . . ?
C58 C59 H59 119.2 . . ?
C60 C59 H59 119.2 . . ?
C59 C60 C55 117.3(6) . . ?
C59 C60 Pd2 128.5(5) . . ?
C55 C60 Pd2 114.1(5) . . ?
C62 C61 C66 117.2(7) . . ?
C62 C61 C52 122.5(7) . . ?
C66 C61 C52 120.2(6) . . ?
C63 C62 C61 120.9(8) . . ?
C63 C62 H62 119.6 . . ?
C61 C62 H62 119.6 . . ?
C64 C63 C62 120.2(8) . . ?
C64 C63 H63 119.9 . . ?
C62 C63 H63 119.9 . . ?
C63 C64 C65 120.6(8) . . ?
C63 C64 H64 119.7 . . ?
C65 C64 H64 119.7 . . ?
C64 C65 C66 119.2(8) . . ?
C64 C65 H65 120.4 . . ?
C66 C65 H65 120.4 . . ?
C65 C66 C61 121.8(7) . . ?
C65 C66 H66 119.1 . . ?
C61 C66 H66 119.1 . . ?
C72 C67 C68 118.1(7) . . ?
C72 C67 C57 121.1(7) . . ?
C68 C67 C57 120.8(7) . . ?
C67 C68 C69 120.9(8) . . ?
C67 C68 H68 119.5 . . ?
C69 C68 H68 119.5 . . ?
C70 C69 C68 119.6(8) . . ?
C70 C69 H69 120.2 . . ?
C68 C69 H69 120.2 . . ?
C71 C70 C69 120.4(8) . . ?
C71 C70 H70 119.8 . . ?
C69 C70 H70 119.8 . . ?
C70 C71 C72 120.1(8) . . ?
C70 C71 H71 119.9 . . ?
C72 C71 H71 119.9 . . ?
C67 C72 C71 120.9(8) . . ?
C67 C72 H72 119.6 . . ?
C71 C72 H72 119.6 . . ?

loop_
_geom_bond_atom_site_label_1
_geom_bond_atom_site_label_2
_geom_bond_distance
_geom_bond_site_symmetry_2
_geom_bond_publ_flag
Pd1 C37 1.980(7) . ?
Pd1 N5 2.037(5) . ?
Pd1 N3 2.041(5) . ?
Pd1 N1 2.129(6) . ?
Pd1 Pd2 2.8559(8) . ?
Pd2 C60 1.987(6) . ?
Pd2 N6 2.024(5) . ?
Pd2 N2 2.037(5) . ?
Pd2 N4 2.122(5) . ?
N1 C1 1.314(8) . ?
N1 C2 1.422(8) . ?
N2 C1 1.319(8) . ?
N2 C8 1.415(6) . ?
N2 C8B 1.415(6) . ?
N3 C14 1.309(8) . ?
N3 C15 1.428(6) . ?
N3 C15B 1.428(6) . ?
N4 C14 1.317(8) . ?
N4 C21 1.413(8) . ?
N5 C27 1.342(8) . ?
N5 C31 1.348(8) . ?
N6 C50 1.339(8) . ?
N6 C54 1.344(8) . ?
C1 H1 0.9500 . ?
C2 C3 1.384(10) . ?
C2 C7 1.385(9) . ?
C3 C4 1.374(11) . ?
C3 H3 0.9500 . ?
C4 C5 1.392(11) . ?
C4 H4 0.9500 . ?
C5 C6 1.361(10) . ?
C5 H5 0.9500 . ?
C6 C7 1.364(10) . ?
C6 H6 0.9500 . ?
C7 H7 0.9500 . ?
C8B C9B 1.3900 . ?
C8B C13B 1.3900 . ?
C9B C10B 1.3900 . ?
C9B H9B 0.9500 . ?
C10B C11B 1.3900 . ?
C10B H10B 0.9500 . ?
C11B C12B 1.3900 . ?
C11B H11B 0.9500 . ?
C12B C13B 1.3900 . ?
C12B H12B 0.9500 . ?
C13B H13B 0.9500 . ?
C8 C9 1.3900 . ?
C8 C13 1.3900 . ?
C9 C10 1.3900 . ?
C9 H9 0.9500 . ?
C10 C11 1.3900 . ?
C10 H10 0.9500 . ?
C11 C12 1.3900 . ?
C11 H11 0.9500 . ?
C12 C13 1.3900 . ?
C12 H12 0.9500 . ?
C13 H13 0.9500 . ?
C14 H14 0.9500 . ?
C15 C16 1.3900 . ?
C15 C20 1.3900 . ?
C16 C17 1.3900 . ?
C16 H16 0.9500 . ?
C17 C18 1.3900 . ?
C17 H17 0.9500 . ?
C18 C19 1.3900 . ?
C18 H18 0.9500 . ?
C19 C20 1.3900 . ?
C19 H19 0.9500 . ?
C20 H20 0.9500 . ?
C15B C16B 1.3900 . ?
C15B C20B 1.3900 . ?
C16B C17B 1.3900 . ?
C16B H16B 0.9500 . ?
C17B C18B 1.3900 . ?
C17B H17B 0.9500 . ?
C18B C19B 1.3900 . ?
C18B H18B 0.9500 . ?
C19B C20B 1.3900 . ?
C19B H19B 0.9500 . ?
C20B H20B 0.9500 . ?
C21 C22 1.384(9) . ?
C21 C26 1.397(10) . ?
C22 C23 1.383(10) . ?
C22 H22 0.9500 . ?
C23 C24 1.372(11) . ?
C23 H23 0.9500 . ?
C24 C25 1.372(11) . ?
C24 H24 0.9500 . ?
C25 C26 1.369(10) . ?
C25 H25 0.9500 . ?
C26 H26 0.9500 . ?
C27 C28 1.361(9) . ?
C27 H27 0.9500 . ?
C28 C29 1.381(9) . ?
C28 H28 0.9500 . ?
C29 C30 1.385(9) . ?
C29 C38 1.470(9) . ?
C30 C31 1.382(8) . ?
C30 H30 0.9500 . ?
C31 C32 1.463(9) . ?
C32 C33 1.390(9) . ?
C32 C37 1.391(8) . ?
C33 C34 1.390(9) . ?
C33 H33 0.9500 . ?
C34 C35 1.390(9) . ?
C34 C44 1.493(9) . ?
C35 C36 1.378(9) . ?
C35 H35 0.9500 . ?
C36 C37 1.387(9) . ?
C36 H36 0.9500 . ?
C38 C43 1.374(10) . ?
C38 C39 1.399(10) . ?
C39 C40 1.387(10) . ?
C39 H39 0.9500 . ?
C40 C41 1.368(11) . ?
C40 H40 0.9500 . ?
C41 C42 1.354(11) . ?
C41 H41 0.9500 . ?
C42 C43 1.382(10) . ?
C42 H42 0.9500 . ?
C43 H43 0.9500 . ?
C44 C49 1.380(9) . ?
C44 C45 1.397(10) . ?
C45 C46 1.385(10) . ?
C45 H45 0.9500 . ?
C46 C47 1.360(11) . ?
C46 H46 0.9500 . ?
C47 C48 1.373(11) . ?
C47 H47 0.9500 . ?
C48 C49 1.390(9) . ?
C48 H48 0.9500 . ?
C49 H49 0.9500 . ?
C50 C51 1.358(9) . ?
C50 H50 0.9500 . ?
C51 C52 1.378(9) . ?
C51 H51 0.9500 . ?
C52 C53 1.390(9) . ?
C52 C61 1.461(9) . ?
C53 C54 1.376(9) . ?
C53 H53 0.9500 . ?
C54 C55 1.468(9) . ?
C55 C56 1.385(9) . ?
C55 C60 1.407(9) . ?
C56 C57 1.386(9) . ?
C56 H56 0.9500 . ?
C57 C58 1.400(10) . ?
C57 C67 1.488(10) . ?
C58 C59 1.368(9) . ?
C58 H58 0.9500 . ?
C59 C60 1.386(9) . ?
C59 H59 0.9500 . ?
C61 C62 1.382(10) . ?
C61 C66 1.394(10) . ?
C62 C63 1.378(11) . ?
C62 H62 0.9500 . ?
C63 C64 1.360(12) . ?
C63 H63 0.9500 . ?
C64 C65 1.365(11) . ?
C64 H64 0.9500 . ?
C65 C66 1.369(10) . ?
C65 H65 0.9500 . ?
C66 H66 0.9500 . ?
C67 C72 1.379(10) . ?
C67 C68 1.387(10) . ?
C68 C69 1.390(10) . ?
C68 H68 0.9500 . ?
C69 C70 1.367(12) . ?
C69 H69 0.9500 . ?
C70 C71 1.365(12) . ?
C70 H70 0.9500 . ?
C71 C72 1.385(10) . ?
C71 H71 0.9500 . ?
C72 H72 0.9500 . ?
